data_4120261
loop_
_publ_author_name
'Alex Rojas'
'Oriol Arteaga'
'Bart Kahr'
'Miguel A. Camblor'

_publ_section_title
;
 Synthesis, Structure, and Optical Activity of HPM-1, a Pure Silica Chiral
 Zeolite
;
_journal_name_full 'Journal of the American Chemical Society'
_journal_page_first 11975
_journal_page_last 11984
_journal_paper_doi 10.1021/ja405088c
_journal_volume 135
_journal_year 2013
_chemical_formula_sum 'C8 F N2 O20 Si10'
_chemical_formula_weight 743.94
_space_group_IT_number 178
_symmetry_cell_setting hexagonal
_symmetry_space_group_name_Hall 'P 61 2 (0 0 5)'
_symmetry_space_group_name_H-M 'P 61 2 2'
_audit_author_name MSC
_audit_creation_date 2012-09-25T10:45
_audit_creation_method 'from EXP file using GSAS2CIF'
_audit_update_record ' 2012-09-25T10:45  Initial CIF as created by GSAS2CIF'
_cell_angle_alpha 90.0
_cell_angle_beta 90.0
_cell_angle_gamma 120.0
_cell_formula_units_Z 6
_cell_length_a 11.90205(11)
_cell_length_b 11.90205
_cell_length_c 29.6920(4)
_cell_volume 3642.62(6)
_computing_structure_refinement GSAS
_diffrn_radiation_polarisn_ratio 0.95
_diffrn_radiation_probe x-ray
_diffrn_radiation_wavelength 0.4995
_exptl_absorpt_correction_T_max 1.00000
_exptl_absorpt_correction_T_min 1.00000
_exptl_absorpt_process_details
;   GSAS Absorption/surface roughness correction: function number 0
 No correction is applied.
;
_pd_calc_method 'Rietveld Refinement'
_pd_meas_2theta_range_inc 0.01
_pd_meas_2theta_range_max 78.0
_pd_meas_2theta_range_min 0.01
_pd_phase_name 'from /media/Datos/AZ/134tm2ei/GSAS/AZ24901CAL.cif'
_pd_proc_2theta_range_inc 0.01
_pd_proc_2theta_range_max 77.99473
_pd_proc_2theta_range_min 0.00473
_pd_proc_info_datetime 2012-09-25T10:45:34
_pd_proc_ls_background_function
;   GSAS Background function number 1 with 24 terms.
 Shifted Chebyshev function of 1st kind
      1:    2221.29     2:   -742.891     3:   -419.942     4:    550.004    
      5:   -358.926     6:    134.916     7:    232.687     8:   -382.950    
      9:    172.517    10:    108.574    11:   -180.958    12:    136.965    
     13:   -29.7340    14:   -77.1758    15:    89.1665    16:   -21.6536    
     17:   -27.3003    18:    50.6597    19:   -34.7737    20:   -8.98260    
     21:    27.1176    22:   -9.58684    23:   -3.52304    24:   -3.25350    
;
_pd_proc_ls_peak_cutoff 0.00200
_pd_proc_ls_pref_orient_corr
;   March-Dollase
 AXIS  1 Ratio=   0.99782  h= 0.000  k= 0.000  l= 1.000
 Prefered orientation correction range: Min=   0.99673, Max=   1.00657
;
_pd_proc_ls_profile_function
;
 CW Profile function number 4 with  15 terms
 Pseudovoigt profile coefficients as parameterized in
 P. Thompson, D.E. Cox & J.B. Hastings (1987). J. Appl. Cryst.,20,79-83.
 Asymmetry correction of L.W. Finger, D.E. Cox & A. P. Jephcoat (1994).
 J. Appl. Cryst.,27,892-900.
 Microstrain broadening by P.W. Stephens,  (1999). J. Appl. Cryst.,32,281-289.
 Peak tails are ignored  where the intensity is below 0.0020 times the peak
   Aniso. broadening axis   0.0   0.0   1.0
;
_pd_proc_ls_prof_R_factor 0.0238
_pd_proc_ls_prof_wR_expected 0.0172
_pd_proc_ls_prof_wR_factor 0.0317
_refine_ls_goodness_of_fit_all 1.86
_refine_ls_matrix_type full
_refine_ls_number_parameters 89
_refine_ls_number_restraints 56
_refine_ls_R_Fsqd_factor 0.06209
_refine_ls_shift/su_max 0.05
_refine_ls_shift/su_mean 0.01
_cod_data_source_file ja405088c_si_002.cif
_cod_data_source_block HPM1AM_publ
_cod_original_cell_volume 3642.62(8)
_cod_original_formula_sum 'C8.00 F N2.00 O20 Si10'
_cod_database_code 4120261
_gsas_exptl_extinct_corr_t_min 1.00000
_gsas_exptl_extinct_corr_t_max 1.00000

loop_
_symmetry_equiv_pos_site_id
_symmetry_equiv_pos_as_xyz
1 +x,+y,+z
2 x-y,+x,+z+1/6
3 -y,x-y,+z+1/3
4 -x,-y,+z+1/2
5 y-x,-x,+z+2/3
6 +y,y-x,+z+5/6
7 x-y,-y,-z
8 +x,x-y,-z+1/6
9 +y,+x,-z+1/3
10 y-x,+y,-z+1/2
11 -x,y-x,-z+2/3
12 -y,-x,-z+5/6

loop_
_atom_site_type_symbol
_atom_site_label
_atom_site_fract_x
_atom_site_fract_y
_atom_site_fract_z
_atom_site_occupancy
_atom_site_thermal_displace_type
_atom_site_U_iso_or_equiv
_atom_site_symmetry_multiplicity
Si Si1 0.6996(4) 0.3757(4) 0.03389(14) 1.0 Uiso 0.0056(4) 12
Si Si2 0.5303(4) 0.4134(4) 0.96687(13) 1.0 Uiso 0.0056(4) 12
Si Si3 0.2988(4) 0.3943(4) 0.85119(13) 1.0 Uiso 0.0056(4) 12
Si Si4 0.2485(4) 0.3349(4) 0.95210(13) 1.0 Uiso 0.0056(4) 12
Si Si5 0.9702(4) 0.1229(4) 0.96697(14) 1.0 Uiso 0.0056(4) 12
O O1 0.9240(9) 0.0 0.0 1.0 Uiso 0.0047(7) 6
O O2 0.3364(8) 0.5810(8) 0.33257(25) 1.0 Uiso 0.0047(7) 12
O O3 0.1311(7) 0.2142(7) 0.97184(24) 1.0 Uiso 0.0047(7) 12
O O4 0.9288(5) 0.8576(11) 0.25 1.0 Uiso 0.0047(7) 6
O O5 0.8982(8) 0.2036(7) 0.97865(24) 1.0 Uiso 0.0047(7) 12
O O6 0.3187(5) 0.6376(11) 0.25 1.0 Uiso 0.0047(7) 6
O O7 0.3703(7) 0.3263(7) 0.96898(23) 1.0 Uiso 0.0047(7) 12
O O8 0.7694(7) 0.3002(8) 0.01135(27) 1.0 Uiso 0.0047(7) 12
O O9 0.7877(8) 0.5291(7) 0.03096(26) 1.0 Uiso 0.0047(7) 12
O O10 0.2338(7) 0.3225(7) 0.89867(25) 1.0 Uiso 0.0047(7) 12
O O11 0.5859(8) 0.5592(8) 0.98834(25) 1.0 Uiso 0.0047(7) 12
O O12 0.5856(5) 0.1713(10) 0.25 1.0 Uiso 0.0047(7) 6
F F 0.4510(6) 0.9020(12) 0.25 1.0 Uiso 0.062(4) 6
C C2 0.4257(10) -0.0029(14) -0.0155(5) 0.5 Uiso 0.0107(24) 12
N N1 0.3234(12) 0.0039(20) -0.0295(5) 0.5 Uiso 0.0107(24) 12
C C5 0.2468(14) -0.0059(26) 0.0076(6) 0.5 Uiso 0.0107(24) 12
C C4 0.3046(14) -0.0183(19) 0.0444(5) 0.5 Uiso 0.0107(24) 12
N N3 0.4176(9) -0.0153(13) 0.0292(5) 0.5 Uiso 0.0107(24) 12
C C6 0.2900(19) 0.0197(26) -0.0762(5) 0.5 Uiso 0.0107(24) 12
C C7 0.5111(13) -0.0231(18) 0.0599(7) 0.5 Uiso 0.0107(24) 12
C C8 0.2653(22) -0.0346(22) 0.0928(5) 0.5 Uiso 0.0107(24) 12
C C9 0.5316(16) 0.0033(18) -0.0445(7) 0.5 Uiso 0.0107(24) 12
C C10 0.5945(16) 0.1255(17) -0.0759(7) 0.5 Uiso 0.0107(24) 12

loop_
_atom_type_symbol
_atom_type_number_in_cell
_atom_type_scat_dispersion_real
_atom_type_scat_dispersion_imag
_atom_type_scat_Cromer_Mann_a1
_atom_type_scat_Cromer_Mann_a2
_atom_type_scat_Cromer_Mann_a3
_atom_type_scat_Cromer_Mann_a4
_atom_type_scat_Cromer_Mann_b1
_atom_type_scat_Cromer_Mann_b2
_atom_type_scat_Cromer_Mann_b3
_atom_type_scat_Cromer_Mann_b4
_atom_type_scat_Cromer_Mann_c
_atom_type_scat_source
Si 60.0 0.000 0.000 6.29150 2.43860 3.03530 32.3337 1.98910 0.67850 1.54100 81.6937 1.14070 International_Tables_Vol_C
O 120.0 0.000 0.000 3.04850 13.2771 2.28680 5.70110 1.54630 0.32390 0.86700 32.9089 0.25080 International_Tables_Vol_C
F 6.0 0.000 0.000 3.53920 10.2825 2.64120 4.29440 1.51700 0.26150 1.02430 26.1476 0.27760 International_Tables_Vol_C
C 48.0 0.000 0.000 2.31000 20.8439 1.02000 10.2075 1.58860 0.56870 0.86500 51.6512 0.21560 International_Tables_Vol_C
N 12.0 0.000 0.000 12.2126 0.00570 3.13220 9.89330 2.01250 28.9975 1.16630 0.58260 -11.529 International_Tables_Vol_C

loop_
_geom_angle_atom_site_label_1
_geom_angle_atom_site_label_2
_geom_angle_atom_site_label_3
_geom_angle
_geom_angle_site_symmetry_1
_geom_angle_site_symmetry_3
_geom_angle_publ_flag
O2 Si1 O6 106.5(5) 9_555 6_554 n
O2 Si1 O8 101.9(4) 9_555 1_555 n
O2 Si1 O9 106.4(5) 9_555 1_555 n
O6 Si1 O8 112.8(4) 6_554 1_555 n
O6 Si1 O9 115.3(5) 6_554 1_555 n
O8 Si1 O9 112.5(5) 1_555 1_555 n
O2 Si2 O7 104.7(5) 9_556 1_555 n
O2 Si2 O11 106.3(4) 9_556 1_555 n
O2 Si2 O12 107.5(5) 9_556 5_665 n
O7 Si2 O11 112.1(5) 1_555 1_555 n
O7 Si2 O12 112.0(4) 1_555 5_665 n
O11 Si2 O12 113.5(4) 1_555 5_665 n
O5 Si3 O8 103.0(4) 6_564 6_565 n
O5 Si3 O10 106.8(4) 6_564 1_555 n
O5 Si3 O11 111.2(5) 6_564 12_666 n
O8 Si3 O10 113.1(5) 6_565 1_555 n
O8 Si3 O11 111.0(5) 6_565 12_666 n
O10 Si3 O11 111.5(5) 1_555 12_666 n
O3 Si4 O7 104.7(5) 1_555 1_555 n
O3 Si4 O9 112.9(5) 1_555 7_566 n
O3 Si4 O10 106.7(5) 1_555 1_555 n
O7 Si4 O9 110.4(5) 1_555 7_566 n
O7 Si4 O10 111.7(5) 1_555 1_555 n
O9 Si4 O10 110.3(5) 7_566 1_555 n
O1 Si5 O3 107.3(5) 1_556 1_655 n
O1 Si5 O4 108.70(33) 1_556 5_665 n
O1 Si5 O5 111.6(5) 1_556 1_555 n
O3 Si5 O4 111.4(4) 1_655 5_665 n
O3 Si5 O5 111.8(5) 1_655 1_555 n
O4 Si5 O5 106.1(6) 5_665 1_555 n
Si5 O1 Si5 167.1(9) 1_554 7_556 n
Si1 O2 Si2 136.6(6) 9_555 9_556 n
Si4 O3 Si5 142.0(6) 1_555 1_455 n
Si5 O4 Si5 172.4(9) 3_654 8_556 n
Si3 O5 Si5 136.7(6) 2_655 1_555 n
Si1 O6 Si1 133.8(8) 2_555 9_555 n
Si2 O7 Si4 138.8(6) 1_555 1_555 n
Si1 O8 Si3 136.9(6) 1_555 2_654 n
Si1 O9 Si4 150.3(6) 1_555 7_666 n
Si3 O10 Si4 144.1(6) 1_555 1_555 n
Si2 O11 Si3 147.2(6) 1_555 12_666 n
Si2 O12 Si2 139.7(8) 3_654 8_556 n
C2 C2 N1 108.0(5) 7_555 1_555 n
C2 C2 C4 121.4(11) 7_555 7_555 n
C2 C2 N3 9.3(17) 7_555 1_555 n
C2 C2 N3 151(6) 7_555 7_555 n
C2 C2 C7 137.5(14) 7_555 7_555 n
C2 C2 C9 124.8(5) 7_555 1_555 n
N1 C2 C4 14.8(9) 1_555 7_555 n
N1 C2 N3 107.51820(20) 1_555 1_555 n
N1 C2 N3 69.2(16) 1_555 7_555 n
N1 C2 C7 111.7(13) 1_555 7_555 n
N1 C2 C9 126.3453(7) 1_555 1_555 n
C4 C2 N3 121.8(10) 7_555 1_555 n
C4 C2 N3 54.5(14) 7_555 7_555 n
C4 C2 C7 97.0(14) 7_555 7_555 n
C4 C2 C9 111.9(10) 7_555 1_555 n
N3 C2 N3 160(4) 1_555 7_555 n
N3 C2 C7 140.4(14) 1_555 7_555 n
N3 C2 C9 126.13460(30) 1_555 1_555 n
N3 C2 C7 44.8(11) 7_555 7_555 n
N3 C2 C9 60.2(15) 7_555 1_555 n
C7 C2 C9 15.4(11) 7_555 1_555 n
C2 N1 N1 71.6(4) 1_555 7_555 n
C2 N1 C5 109.1593(7) 1_555 1_555 n
C2 N1 C5 124.3(13) 1_555 7_555 n
C2 N1 C4 119.5(24) 1_555 7_555 n
C2 N1 N3 19.8(12) 1_555 7_555 n
C2 N1 C6 127.94470(10) 1_555 1_555 n
N1 N1 C5 37.7(4) 7_555 1_555 n
N1 N1 C5 52.7(12) 7_555 7_555 n
N1 N1 C4 161(5) 7_555 7_555 n
N1 N1 N3 89.9(13) 7_555 7_555 n
N1 N1 C6 160.2(4) 7_555 1_555 n
C5 N1 C5 15.7(13) 1_555 7_555 n
C5 N1 C4 129.6(28) 1_555 7_555 n
C5 N1 N3 127.6(14) 1_555 7_555 n
C5 N1 C6 122.8959(9) 1_555 1_555 n
C5 N1 C4 113.9(25) 7_555 7_555 n
C5 N1 N3 141.7(26) 7_555 7_555 n
C5 N1 C6 107.6(13) 7_555 1_555 n
C4 N1 N3 99.8(25) 7_555 7_555 n
C4 N1 C6 14(4) 7_555 1_555 n
N3 N1 C6 109.1(13) 7_555 1_555 n
N1 C5 N1 89.5(11) 1_555 7_555 n
N1 C5 C5 38.8(15) 1_555 7_555 n
N1 C5 C4 107.6260(9) 1_555 1_555 n
N1 C5 C4 12.1(7) 1_555 7_555 n
N1 C5 C5 125.5(22) 7_555 7_555 n
N1 C5 C4 18.9(12) 7_555 1_555 n
N1 C5 C4 100.8(8) 7_555 7_555 n
C5 C5 C4 144.4(14) 7_555 1_555 n
C5 C5 C4 26.6(11) 7_555 7_555 n
C4 C5 C4 119.3(6) 1_555 7_555 n
C2 C4 N1 45.7(18) 7_555 7_555 n
C2 C4 C5 91.7(8) 7_555 1_555 n
C2 C4 C5 82.9(11) 7_555 7_555 n
C2 C4 N3 15.1(7) 7_555 1_555 n
C2 C4 C6 144.8(24) 7_555 7_555 n
C2 C4 C8 137.2(8) 7_555 1_555 n
N1 C4 C5 47.2(22) 7_555 1_555 n
N1 C4 C5 38.3(24) 7_555 7_555 n
N1 C4 N3 60.8(17) 7_555 1_555 n
N1 C4 C6 159(6) 7_555 7_555 n
N1 C4 C8 168(5) 7_555 1_555 n
C5 C4 C5 9.0(6) 1_555 7_555 n
C5 C4 N3 105.9720(7) 1_555 1_555 n
C5 C4 C6 122.1(20) 1_555 7_555 n
C5 C4 C8 130.9754(7) 1_555 1_555 n
C5 C4 N3 97.3(5) 7_555 1_555 n
C5 C4 C6 130.4(16) 7_555 7_555 n
C5 C4 C8 139.6(5) 7_555 1_555 n
N3 C4 C6 131.7(21) 1_555 7_555 n
N3 C4 C8 123.04600(30) 1_555 1_555 n
C6 C4 C8 10.2(20) 7_555 1_555 n
C2 N3 C2 19(4) 1_555 7_555 n
C2 N3 N1 90.9(12) 1_555 7_555 n
C2 N3 C4 109.71800(20) 1_555 1_555 n
C2 N3 C7 127.22920(30) 1_555 1_555 n
C2 N3 C9 108.2(18) 1_555 7_555 n
C2 N3 N1 91.0(17) 7_555 7_555 n
C2 N3 C4 110.4(11) 7_555 1_555 n
C2 N3 C7 122.8(11) 7_555 1_555 n
C2 N3 C9 102.8(21) 7_555 7_555 n
N1 N3 C4 19.5(12) 7_555 1_555 n
N1 N3 C7 141.5(13) 7_555 1_555 n
N1 N3 C9 157.0(29) 7_555 7_555 n
C4 N3 C7 123.0472(7) 1_555 1_555 n
C4 N3 C9 141.2(20) 1_555 7_555 n
C7 N3 C9 20.1(16) 1_555 7_555 n
N1 C6 C4 6.5(19) 1_555 7_555 n
N1 C6 C8 155(4) 1_555 7_555 n
C4 C6 C8 149(5) 7_555 7_555 n
C2 C7 N3 12.4(6) 7_555 1_555 n
C2 C7 C9 51.4(15) 7_555 7_555 n
C2 C7 C10 120.3(19) 7_555 7_555 n
N3 C7 C9 63.8(14) 1_555 7_555 n
N3 C7 C10 112.0(15) 1_555 7_555 n
C9 C7 C10 136(6) 7_555 7_555 n
C4 C8 C6 21(4) 1_555 7_555 n
C2 C9 N3 17.0(11) 1_555 7_555 n
C2 C9 C7 113.2(20) 1_555 7_555 n
C2 C9 C10 112.7511 1_555 1_555 n
N3 C9 C7 96.2(24) 7_555 7_555 n
N3 C9 C10 98.0(11) 7_555 1_555 n
C7 C9 C10 31(4) 7_555 1_555 n
C7 C10 C9 13.1(22) 7_555 1_555 n

loop_
_geom_bond_atom_site_label_1
_geom_bond_atom_site_label_2
_geom_bond_distance
_geom_bond_site_symmetry_2
_geom_bond_publ_flag
Si1 Si1 3.000(8) 8_555 n
Si1 Si2 3.021(5) 1_554 n
Si1 Si3 3.040(6) 2_654 n
Si1 O2 1.587(8) 9_555 n
Si1 O6 1.631(5) 6_554 n
Si1 O8 1.641(8) 1_555 n
Si1 O9 1.589(8) 1_555 n
Si1 F 2.569(10) 6_554 n
Si2 Si1 3.021(5) 1_556 n
Si2 Si4 3.030(6) 1_555 n
Si2 O2 1.664(8) 9_556 n
Si2 O7 1.652(8) 1_555 n
Si2 O11 1.645(8) 1_555 n
Si2 O12 1.627(5) 5_665 n
Si2 F 2.691(11) 5_565 n
Si3 Si1 3.040(6) 6_565 n
Si3 Si5 2.987(6) 6_564 n
Si3 O5 1.600(7) 6_564 n
Si3 O8 1.627(8) 6_565 n
Si3 O10 1.630(8) 1_555 n
Si3 O11 1.597(8) 12_666 n
Si3 F 2.667(4) 5_565 n
Si4 Si2 3.030(6) 1_555 n
Si4 Si5 3.029(5) 1_455 n
Si4 O3 1.534(8) 1_555 n
Si4 O7 1.585(8) 1_555 n
Si4 O9 1.641(8) 7_566 n
Si4 O10 1.595(8) 1_555 n
Si4 F 2.695(4) 5_565 n
Si5 Si3 2.987(6) 2_655 n
Si5 Si4 3.029(5) 1_655 n
Si5 O1 1.612(4) 1_556 n
Si5 O3 1.670(9) 1_655 n
Si5 O4 1.596(4) 5_665 n
Si5 O5 1.613(7) 1_555 n
O1 Si5 1.612(4) 1_554 n
O1 Si5 1.612(4) 7_556 n
O2 Si1 1.587(8) 9_555 n
O2 Si2 1.664(8) 9_556 n
O3 Si4 1.534(8) 1_555 n
O3 Si5 1.670(9) 1_455 n
O4 Si5 1.596(4) 3_654 n
O4 Si5 1.597(4) 8_556 n
O5 Si3 1.600(7) 2_655 n
O5 Si5 1.613(7) 1_555 n
O6 Si1 1.631(5) 2_555 n
O6 Si1 1.631(5) 9_555 n
O7 Si2 1.652(8) 1_555 n
O7 Si4 1.585(8) 1_555 n
O8 Si1 1.641(8) 1_555 n
O8 Si3 1.627(8) 2_654 n
O9 Si1 1.589(8) 1_555 n
O9 Si4 1.641(8) 7_666 n
O10 Si3 1.630(8) 1_555 n
O10 Si4 1.595(8) 1_555 n
O11 Si2 1.645(8) 1_555 n
O11 Si3 1.597(8) 12_666 n
O12 Si2 1.627(5) 3_654 n
O12 Si2 1.627(5) 8_556 n
F Si1 2.569(10) 2_555 n
F Si1 2.569(10) 9_555 n
F Si2 2.691(11) 3_664 n
F Si2 2.691(11) 8_566 n
F Si3 2.667(4) 3_664 n
F Si3 2.668(4) 8_566 n
F Si4 2.695(4) 3_664 n
F Si4 2.696(4) 8_566 n
C2 C2 0.923(31) 7_555 n
C2 N1 1.327580(10) 1_555 n
C2 N1 1.837(20) 7_555 n
C2 C5 2.220760(20) 1_555 n
C2 C5 2.127(7) 7_555 n
C2 C4 2.238280(20) 1_555 n
C2 C4 1.614(19) 7_555 n
C2 N3 1.335100(20) 1_555 n
C2 N3 0.449(26) 7_555 n
C2 C7 1.761(20) 7_555 n
C2 C9 1.496810(10) 1_555 n
C2 C9 2.161(27) 7_555 n
N1 C2 1.327580(10) 1_555 n
N1 C2 1.837(20) 7_555 n
N1 N1 1.756(27) 7_555 n
N1 C5 1.397080(10) 1_555 n
N1 C5 1.075(22) 7_555 n
N1 C4 0.474(26) 7_555 n
N1 N3 2.147560(20) 1_555 n
N1 N3 1.241(13) 7_555 n
N1 C6 1.477700(20) 1_555 n
N1 C8 1.960(25) 7_555 n
C5 C2 2.220760(20) 1_555 n
C5 C2 2.127(7) 7_555 n
C5 N1 1.397080(10) 1_555 n
C5 N1 1.075(22) 7_555 n
C5 C5 0.465(31) 7_555 n
C5 C4 1.338760(10) 1_555 n
C5 C4 1.738(27) 7_555 n
C5 N3 2.188520(20) 1_555 n
C5 C6 2.074(32) 7_555 n
C4 C2 2.238280(20) 1_555 n
C4 C2 1.614(19) 7_555 n
C4 N1 0.474(26) 7_555 n
C4 C5 1.338760(10) 1_555 n
C4 C5 1.738(27) 7_555 n
C4 N3 1.401670(10) 1_555 n
C4 C6 1.025(25) 7_555 n
C4 C8 1.494640(20) 1_555 n
N3 C2 1.335100(20) 1_555 n
N3 C2 0.449(26) 7_555 n
N3 N1 2.147560(20) 1_555 n
N3 N1 1.241(13) 7_555 n
N3 C5 2.188520(20) 1_555 n
N3 C4 1.401670(10) 1_555 n
N3 N3 1.765(28) 7_555 n
N3 C7 1.476140(10) 1_555 n
N3 C9 1.332(12) 7_555 n
N3 C10 2.194(19) 7_555 n
C6 N1 1.477700(20) 1_555 n
C6 C5 2.074(32) 7_555 n
C6 C4 1.025(25) 7_555 n
C6 C8 0.519(29) 7_555 n
C7 C2 1.761(20) 7_555 n
C7 N3 1.476140(10) 1_555 n
C7 C9 0.51(4) 7_555 n
C7 C10 1.162(28) 7_555 n
C8 N1 1.960(25) 7_555 n
C8 C4 1.494640(20) 1_555 n
C8 C6 0.519(29) 7_555 n
C9 C2 1.496810(10) 1_555 n
C9 C2 2.161(27) 7_555 n
C9 N3 1.332(12) 7_555 n
C9 C7 0.51(4) 7_555 n
C9 C10 1.568290(10) 1_555 n
C10 N3 2.194(19) 7_555 n
C10 C7 1.162(28) 7_555 n
C10 C9 1.568290(10) 1_555 n
